data_9008109
loop_
_publ_author_name
'Fleet, S. G.'

_publ_section_title
;
 The crystal structure of dalyite
;
_journal_name_full 'Zeitschrift fur Kristallographie'
_journal_page_first 349
_journal_page_last 368
_journal_paper_doi 10.1524/zkri.1965.121.5.349
_journal_volume 121
_journal_year 1965
_chemical_formula_sum 'K1.7 Na0.3 O15 Si6 Zr'
_chemical_name_mineral Dalyite
_space_group_IT_number 2
_symmetry_space_group_name_Hall '-P 1'
_symmetry_space_group_name_H-M 'P -1'
_cell_angle_alpha 106.23
_cell_angle_beta 111.45
_cell_angle_gamma 100.00
_cell_length_a 7.371
_cell_length_b 7.730
_cell_length_c 6.912
_cell_formula_units_Z 1
_cell_volume 334.757
_database_code_amcsd 0010622
_exptl_crystal_density_diffrn 2.843
_cod_original_formula_sum '(K1.7 Na.3) Zr Si6 O15'
_cod_database_code 9008109

loop_
_space_group_symop_operation_xyz
x,y,z
-x,-y,-z

loop_
_atom_site_label
_atom_site_fract_x
_atom_site_fract_y
_atom_site_fract_z
_atom_site_occupancy
_atom_site_U_iso_or_equiv
K 0.29320 0.18870 0.70830 0.85000 0.02406
Na 0.29320 0.18870 0.70830 0.15000 0.02406
Zr 0.00000 0.00000 0.00000 1.00000 0.00507
Si1 0.49750 0.68170 0.68520 1.00000 0.00279
Si2 0.16440 0.62260 0.84460 1.00000 0.00279
Si3 0.18500 0.73890 0.30920 1.00000 0.00279
O1 0.50000 0.50000 0.50000 1.00000 0.01267
O2 0.01200 0.57680 0.30290 1.00000 0.01013
O3 0.08140 0.80430 0.81270 1.00000 0.01013
O4 0.10240 0.91310 0.26790 1.00000 0.01013
O5 0.25110 0.64440 0.10580 1.00000 0.01013
O6 0.28100 0.20750 0.12540 1.00000 0.01013
O7 0.35650 0.60170 0.77870 1.00000 0.01013
O8 0.39040 0.80690 0.54950 1.00000 0.01013

loop_
_cod_related_entry_id
_cod_related_entry_database
_cod_related_entry_code
1 AMCSD 0010622
